data_4075615
loop_
_publ_author_name
'Shimada, Shigeru'
'Li, Yong-Hua'
'Rao, Maddali L. N.'
'Tanaka, Masato'

_publ_section_title
;
 A PtIII2Si2Four-Membered Cycle and a Dinuclear Platinum Complex Bridged
 by a Cyclodisiloxane Ring
;
_journal_issue 16
_journal_name_full Organometallics
_journal_page_first 3796
_journal_paper_doi 10.1021/om0604019
_journal_volume 25
_journal_year 2006
_chemical_formula_moiety 'C28 H52 O2 P4 Pt2 Si4 '
_chemical_formula_sum 'C28 H52 O2 P4 Pt2 Si4'
_chemical_formula_weight 1047.13
_space_group_IT_number 2
_symmetry_cell_setting triclinic
_symmetry_Int_Tables_number 2
_symmetry_space_group_name_Hall '-P 1'
_symmetry_space_group_name_H-M 'P -1'
_atom_sites_solution_hydrogens geom
_atom_sites_solution_primary heavy
_atom_sites_solution_secondary difmap
_audit_creation_date 2005-08-30
_audit_creation_method 'by CrystalStructure 3.7.0'
_cell_angle_alpha 98.945(10)
_cell_angle_beta 109.916(8)
_cell_angle_gamma 97.737(10)
_cell_formula_units_Z 1
_cell_length_a 8.8853(13)
_cell_length_b 10.2640(9)
_cell_length_c 11.3562(13)
_cell_measurement_reflns_used 25
_cell_measurement_temperature 223(2)
_cell_measurement_theta_max 14.9
_cell_measurement_theta_min 14.5
_cell_volume 942.1(2)
_computing_cell_refinement 'MSC/AFC Diffractometer Control'
_computing_data_collection 'MSC/AFC Diffractometer Control'
_computing_data_reduction CrystalStructure
_computing_publication_material 'CrystalStructure Ver. 3.7.0'
_computing_structure_refinement CRYSTALS
_computing_structure_solution 'DIRDIF99 (PATTY)'
_diffrn_ambient_temperature 223(2)
_diffrn_measured_fraction_theta_full 0.998
_diffrn_measured_fraction_theta_max 0.998
_diffrn_measurement_device_type 'Rigaku AFC7R'
_diffrn_measurement_method \w-2\q
_diffrn_radiation_monochromator graphite
_diffrn_radiation_source 'rotating anode'
_diffrn_radiation_type 'Mo K\a'
_diffrn_radiation_wavelength 0.71069
_diffrn_reflns_av_R_equivalents 0.018
_diffrn_reflns_limit_h_max 10
_diffrn_reflns_limit_h_min -10
_diffrn_reflns_limit_k_max 0
_diffrn_reflns_limit_k_min -12
_diffrn_reflns_limit_l_max 13
_diffrn_reflns_limit_l_min -13
_diffrn_reflns_number 3799
_diffrn_reflns_theta_full 25.49
_diffrn_reflns_theta_max 25.49
_diffrn_standards_decay_% -1.00
_diffrn_standards_interval_count 0
_diffrn_standards_number 3
_exptl_absorpt_coefficient_mu 7.708
_exptl_absorpt_correction_T_max 0.857
_exptl_absorpt_correction_T_min 0.622
_exptl_absorpt_correction_type psi-scan
_exptl_absorpt_process_details '(North, Phillips & Mathews, 1968)'
_exptl_crystal_colour colorless
_exptl_crystal_density_diffrn 1.846
_exptl_crystal_density_method 'not measured'
_exptl_crystal_description prismatic
_exptl_crystal_F_000 508
_exptl_crystal_size_max 0.15
_exptl_crystal_size_mid 0.08
_exptl_crystal_size_min 0.02
_refine_diff_density_max 1.21
_refine_diff_density_min -1.70
_refine_ls_extinction_coef 4.7(11)
_refine_ls_extinction_method 'Larson (1970) Crystallographic Computing eq. 22'
_refine_ls_goodness_of_fit_ref 1.001
_refine_ls_hydrogen_treatment constr
_refine_ls_number_parameters 208
_refine_ls_number_reflns 3505
_refine_ls_R_factor_gt 0.0273
_refine_ls_shift/su_max 0.0000
_refine_ls_structure_factor_coef Fsqd
_refine_ls_weighting_details 'w = 1/[0.0001Fo^2^ + 1.4000\s(Fo^2^) + 0.1000]/(4Fo^2^)'
_refine_ls_weighting_scheme calc
_refine_ls_wR_factor_ref 0.0631
_reflns_number_gt 3097
_reflns_number_total 3505
_reflns_threshold_expression F^2^>2.0\s(F^2^)
_cod_data_source_file om0604019si20060619_043932.cif
_cod_data_source_block Complex-9
_cod_original_cell_volume 942.06(19)
_cod_original_formula_sum 'C28 H52 O2 P4 Pt2 Si4 '
_cod_database_code 4075615

loop_
_symmetry_equiv_pos_site_id
_symmetry_equiv_pos_as_xyz
1 +X,+Y,+Z
2 -X,-Y,-Z

loop_
_atom_site_label
_atom_site_type_symbol
_atom_site_fract_x
_atom_site_fract_y
_atom_site_fract_z
_atom_site_U_iso_or_equiv
_atom_site_adp_type
_atom_site_occupancy
_atom_site_symmetry_multiplicity
_atom_site_calc_flag
_atom_site_refinement_flags
Pt(1) Pt 0.18884(3) 0.06113(2) 0.29984(2) 0.02641(6) Uani 1.00 1 d .
P(1) P 0.3380(2) 0.12974(17) 0.18055(16) 0.0370(4) Uani 1.00 1 d .
P(2) P 0.1526(2) 0.28077(14) 0.33161(16) 0.0345(4) Uani 1.00 1 d .
Si(1) Si 0.01971(19) -0.02784(14) 0.39888(13) 0.0268(3) Uani 1.00 1 d .
Si(2) Si 0.1978(2) -0.17139(14) 0.25822(16) 0.0307(4) Uani 1.00 1 d .
O(1) O -0.1036(4) 0.0569(3) 0.4504(3) 0.0309(10) Uani 1.00 1 d .
C(1) C -0.1061(7) -0.1923(5) 0.2877(5) 0.0307(15) Uani 1.00 1 d .
C(2) C -0.2682(7) -0.2461(5) 0.2636(5) 0.0350(16) Uani 1.00 1 d .
C(3) C -0.3469(7) -0.3689(5) 0.1796(5) 0.0378(16) Uani 1.00 1 d .
C(4) C -0.2629(7) -0.4398(5) 0.1204(5) 0.0387(16) Uani 1.00 1 d .
C(5) C -0.1002(7) -0.3885(5) 0.1429(5) 0.0374(16) Uani 1.00 1 d .
C(6) C -0.0179(6) -0.2634(5) 0.2257(5) 0.0287(14) Uani 1.00 1 d .
C(7) C 0.2430(8) -0.2465(6) 0.1141(6) 0.049(2) Uani 1.00 1 d .
C(8) C 0.3447(8) -0.2237(6) 0.3977(6) 0.0475(19) Uani 1.00 1 d .
C(9) C 0.3697(9) 0.3125(6) 0.2077(7) 0.053(2) Uani 1.00 1 d .
C(10) C 0.2181(9) 0.3592(6) 0.2169(7) 0.052(2) Uani 1.00 1 d .
C(11) C 0.2297(8) 0.0812(7) 0.0089(6) 0.051(2) Uani 1.00 1 d .
C(12) C 0.5385(8) 0.0953(8) 0.2011(8) 0.066(2) Uani 1.00 1 d .
C(13) C -0.0490(8) 0.3154(7) 0.3045(8) 0.062(2) Uani 1.00 1 d .
C(14) C 0.2724(9) 0.3938(6) 0.4839(6) 0.054(2) Uani 1.00 1 d .
H(1) H -0.3258 -0.1979 0.3062 0.043 Uiso 1.00 1 c R
H(2) H -0.4586 -0.4035 0.1630 0.042 Uiso 1.00 1 c R
H(3) H -0.3154 -0.5244 0.0633 0.041 Uiso 1.00 1 c R
H(4) H -0.0424 -0.4396 0.1029 0.044 Uiso 1.00 1 c R
H(5) H 0.1928 -0.2059 0.0449 0.061 Uiso 1.00 1 c R
H(6) H 0.3578 -0.2298 0.1346 0.061 Uiso 1.00 1 c R
H(7) H 0.2011 -0.3408 0.0899 0.061 Uiso 1.00 1 c R
H(8) H 0.3388 -0.3180 0.3764 0.055 Uiso 1.00 1 c R
H(9) H 0.4529 -0.1774 0.4165 0.055 Uiso 1.00 1 c R
H(10) H 0.3158 -0.2028 0.4707 0.055 Uiso 1.00 1 c R
H(11) H 0.4590 0.3501 0.2862 0.065 Uiso 1.00 1 c R
H(12) H 0.3935 0.3416 0.1394 0.065 Uiso 1.00 1 c R
H(13) H 0.1331 0.3330 0.1346 0.064 Uiso 1.00 1 c R
H(14) H 0.2407 0.4544 0.2444 0.064 Uiso 1.00 1 c R
H(15) H 0.1247 0.1035 -0.0124 0.063 Uiso 1.00 1 c R
H(16) H 0.2893 0.1271 -0.0330 0.063 Uiso 1.00 1 c R
H(17) H 0.2180 -0.0132 -0.0182 0.063 Uiso 1.00 1 c R
H(18) H 0.5331 0.0008 0.1889 0.080 Uiso 1.00 1 c R
H(19) H 0.5745 0.1287 0.1398 0.080 Uiso 1.00 1 c R
H(20) H 0.6131 0.1380 0.2851 0.080 Uiso 1.00 1 c R
H(21) H -0.1224 0.2640 0.2231 0.078 Uiso 1.00 1 c R
H(22) H -0.0844 0.2914 0.3696 0.078 Uiso 1.00 1 c R
H(23) H -0.0466 0.4085 0.3061 0.078 Uiso 1.00 1 c R
H(24) H 0.2478 0.3616 0.5507 0.062 Uiso 1.00 1 c R
H(25) H 0.3853 0.3992 0.4994 0.062 Uiso 1.00 1 c R
H(26) H 0.2472 0.4807 0.4816 0.062 Uiso 1.00 1 c R

loop_
_atom_site_aniso_label
_atom_site_aniso_U_11
_atom_site_aniso_U_22
_atom_site_aniso_U_33
_atom_site_aniso_U_12
_atom_site_aniso_U_13
_atom_site_aniso_U_23
Pt(1) 0.03148(13) 0.02258(12) 0.02673(12) 0.00077(8) 0.01549(10) 0.00288(8)
P(1) 0.0380(8) 0.0419(9) 0.0331(8) -0.0010(7) 0.0192(7) 0.0074(7)
P(2) 0.0433(9) 0.0239(7) 0.0367(8) 0.0035(6) 0.0165(7) 0.0070(6)
Si(1) 0.0325(8) 0.0228(7) 0.0255(8) 0.0004(6) 0.0153(6) 0.0001(6)
Si(2) 0.0367(8) 0.0250(7) 0.0316(8) 0.0069(6) 0.0166(7) 0.0000(6)
O(1) 0.036(2) 0.0259(19) 0.033(2) 0.0056(16) 0.0181(18) 0.0016(16)
C(1) 0.037(3) 0.027(2) 0.029(3) 0.001(2) 0.017(2) 0.006(2)
C(2) 0.039(3) 0.031(3) 0.038(3) 0.004(2) 0.019(2) 0.006(2)
C(3) 0.032(3) 0.032(3) 0.041(3) -0.004(2) 0.008(2) 0.003(2)
C(4) 0.049(3) 0.023(2) 0.032(3) -0.003(2) 0.007(2) -0.004(2)
C(5) 0.049(3) 0.023(2) 0.039(3) 0.008(2) 0.017(2) -0.000(2)
C(6) 0.034(3) 0.022(2) 0.030(3) 0.007(2) 0.015(2) -0.001(2)
C(7) 0.057(4) 0.045(3) 0.050(4) 0.008(3) 0.031(3) -0.001(3)
C(8) 0.049(4) 0.040(3) 0.049(4) 0.013(3) 0.012(3) 0.007(3)
C(9) 0.063(4) 0.042(3) 0.057(4) -0.011(3) 0.034(3) 0.012(3)
C(10) 0.083(5) 0.025(3) 0.052(4) 0.002(3) 0.031(4) 0.015(3)
C(11) 0.064(4) 0.058(4) 0.035(3) 0.008(3) 0.025(3) 0.013(3)
C(12) 0.047(4) 0.088(6) 0.065(5) 0.005(4) 0.028(4) 0.015(4)
C(13) 0.053(4) 0.060(4) 0.083(6) 0.022(3) 0.030(4) 0.026(4)
C(14) 0.077(5) 0.035(3) 0.042(4) 0.005(3) 0.017(3) 0.006(3)

loop_
_atom_type_symbol
_atom_type_description
_atom_type_scat_dispersion_real
_atom_type_scat_dispersion_imag
_atom_type_scat_source
C C 0.003 0.002
;
International Tables for Crystallography
(1992, Vol. C, Tables 4.2.6.8 and 6.1.1.4)
;
H H 0.000 0.000
;
International Tables for Crystallography
(1992, Vol. C, Table 6.1.1.4)
;
Pt Pt -1.703 8.390
;
International Tables for Crystallography
(1992, Vol. C, Tables 4.2.6.8 and 6.1.1.4)
;
P P 0.102 0.094
;
International Tables for Crystallography
(1992, Vol. C, Tables 4.2.6.8 and 6.1.1.4)
;
Si Si 0.082 0.070
;
International Tables for Crystallography
(1992, Vol. C, Tables 4.2.6.8 and 6.1.1.4)
;
O O 0.011 0.006
;
International Tables for Crystallography
(1992, Vol. C, Tables 4.2.6.8 and 6.1.1.4)
;

loop_
_geom_angle_atom_site_label_1
_geom_angle_atom_site_label_2
_geom_angle_atom_site_label_3
_geom_angle
_geom_angle_site_symmetry_1
_geom_angle_site_symmetry_3
P(1) Pt(1) P(2) 85.44(6) . .
P(1) Pt(1) Si(1) 173.25(4) . .
P(1) Pt(1) Si(2) 97.50(6) . .
P(2) Pt(1) Si(1) 98.39(6) . .
P(2) Pt(1) Si(2) 174.39(5) . .
Si(1) Pt(1) Si(2) 78.22(6) . .
Pt(1) P(1) C(9) 107.5(3) . .
Pt(1) P(1) C(11) 114.6(2) . .
Pt(1) P(1) C(12) 123.5(3) . .
C(9) P(1) C(11) 101.6(3) . .
C(9) P(1) C(12) 103.9(3) . .
C(11) P(1) C(12) 103.3(3) . .
Pt(1) P(2) C(10) 106.5(2) . .
Pt(1) P(2) C(13) 120.2(2) . .
Pt(1) P(2) C(14) 118.8(2) . .
C(10) P(2) C(13) 104.1(4) . .
C(10) P(2) C(14) 103.2(3) . .
C(13) P(2) C(14) 101.9(3) . .
Pt(1) Si(1) Si(1) 137.59(6) . 55602
Pt(1) Si(1) O(1) 124.05(16) . .
Pt(1) Si(1) O(1) 119.94(16) . 55602
Pt(1) Si(1) C(1) 106.1(2) . .
Si(1) Si(1) O(1) 44.64(14) 55602 .
Si(1) Si(1) O(1) 43.77(16) 55602 55602
Si(1) Si(1) C(1) 116.2(2) 55602 .
O(1) Si(1) O(1) 88.4(2) . 55602
O(1) Si(1) C(1) 108.8(2) . .
O(1) Si(1) C(1) 108.1(2) 55602 .
Pt(1) Si(2) C(6) 104.94(19) . .
Pt(1) Si(2) C(7) 119.7(2) . .
Pt(1) Si(2) C(8) 113.4(2) . .
C(6) Si(2) C(7) 104.3(2) . .
C(6) Si(2) C(8) 108.8(3) . .
C(7) Si(2) C(8) 105.1(3) . .
Si(1) O(1) Si(1) 91.6(2) . 55602
Si(1) C(1) C(2) 126.9(5) . .
Si(1) C(1) C(6) 113.2(4) . .
C(2) C(1) C(6) 119.9(4) . .
C(1) C(2) C(3) 121.3(6) . .
C(2) C(3) C(4) 119.6(5) . .
C(3) C(4) C(5) 120.4(4) . .
C(4) C(5) C(6) 121.4(6) . .
Si(2) C(6) C(1) 115.1(3) . .
Si(2) C(6) C(5) 127.3(5) . .
C(1) C(6) C(5) 117.4(5) . .
P(1) C(9) C(10) 110.1(4) . .
P(2) C(10) C(9) 110.0(5) . .
C(1) C(2) H(1) 119.2 . .
C(3) C(2) H(1) 119.5 . .
C(2) C(3) H(2) 120.2 . .
C(4) C(3) H(2) 120.2 . .
C(3) C(4) H(3) 120.3 . .
C(5) C(4) H(3) 119.3 . .
C(4) C(5) H(4) 119.6 . .
C(6) C(5) H(4) 118.9 . .
Si(2) C(7) H(5) 109.0 . .
Si(2) C(7) H(6) 109.5 . .
Si(2) C(7) H(7) 109.8 . .
H(5) C(7) H(6) 109.5 . .
H(5) C(7) H(7) 109.5 . .
H(6) C(7) H(7) 109.5 . .
Si(2) C(8) H(8) 109.2 . .
Si(2) C(8) H(9) 109.9 . .
Si(2) C(8) H(10) 109.3 . .
H(8) C(8) H(9) 109.5 . .
H(8) C(8) H(10) 109.5 . .
H(9) C(8) H(10) 109.5 . .
P(1) C(9) H(11) 108.9 . .
P(1) C(9) H(12) 109.6 . .
C(10) C(9) H(11) 108.8 . .
C(10) C(9) H(12) 109.9 . .
H(11) C(9) H(12) 109.5 . .
P(2) C(10) H(13) 109.2 . .
P(2) C(10) H(14) 109.5 . .
C(9) C(10) H(13) 108.7 . .
C(9) C(10) H(14) 109.9 . .
H(13) C(10) H(14) 109.5 . .
P(1) C(11) H(15) 109.5 . .
P(1) C(11) H(16) 109.8 . .
P(1) C(11) H(17) 109.1 . .
H(15) C(11) H(16) 109.5 . .
H(15) C(11) H(17) 109.5 . .
H(16) C(11) H(17) 109.5 . .
P(1) C(12) H(18) 109.4 . .
P(1) C(12) H(19) 109.2 . .
P(1) C(12) H(20) 109.7 . .
H(18) C(12) H(19) 109.5 . .
H(18) C(12) H(20) 109.5 . .
H(19) C(12) H(20) 109.5 . .
P(2) C(13) H(21) 109.2 . .
P(2) C(13) H(22) 109.4 . .
P(2) C(13) H(23) 109.9 . .
H(21) C(13) H(22) 109.5 . .
H(21) C(13) H(23) 109.5 . .
H(22) C(13) H(23) 109.5 . .
P(2) C(14) H(24) 109.9 . .
P(2) C(14) H(25) 109.4 . .
P(2) C(14) H(26) 109.2 . .
H(24) C(14) H(25) 109.5 . .
H(24) C(14) H(26) 109.5 . .
H(25) C(14) H(26) 109.5 . .

loop_
_geom_bond_atom_site_label_1
_geom_bond_atom_site_label_2
_geom_bond_distance
_geom_bond_site_symmetry_2
Pt(1) P(1) 2.314(2) .
Pt(1) P(2) 2.3103(16) .
Pt(1) Si(1) 2.3364(18) .
Pt(1) Si(2) 2.3772(15) .
P(1) C(9) 1.820(6) .
P(1) C(11) 1.807(6) .
P(1) C(12) 1.807(8) .
P(2) C(10) 1.844(9) .
P(2) C(13) 1.806(8) .
P(2) C(14) 1.806(5) .
Si(1) Si(1) 2.433(2) 55602
Si(1) O(1) 1.684(4) .
Si(1) O(1) 1.710(4) 55602
Si(1) C(1) 1.887(4) .
Si(2) C(6) 1.903(5) .
Si(2) C(7) 1.891(8) .
Si(2) C(8) 1.884(6) .
C(1) C(2) 1.388(8) .
C(1) C(6) 1.419(9) .
C(2) C(3) 1.387(7) .
C(3) C(4) 1.369(10) .
C(4) C(5) 1.390(9) .
C(5) C(6) 1.404(6) .
C(9) C(10) 1.519(12) .
C(2) H(1) 0.950 .
C(3) H(2) 0.950 .
C(4) H(3) 0.950 .
C(5) H(4) 0.950 .
C(7) H(5) 0.950 .
C(7) H(6) 0.950 .
C(7) H(7) 0.950 .
C(8) H(8) 0.950 .
C(8) H(9) 0.950 .
C(8) H(10) 0.950 .
C(9) H(11) 0.950 .
C(9) H(12) 0.950 .
C(10) H(13) 0.950 .
C(10) H(14) 0.950 .
C(11) H(15) 0.950 .
C(11) H(16) 0.950 .
C(11) H(17) 0.950 .
C(12) H(18) 0.950 .
C(12) H(19) 0.950 .
C(12) H(20) 0.950 .
C(13) H(21) 0.950 .
C(13) H(22) 0.950 .
C(13) H(23) 0.950 .
C(14) H(24) 0.950 .
C(14) H(25) 0.950 .
C(14) H(26) 0.950 .
